data_2200695
loop_
_publ_author_name
'Hoong-Kun Fun'
'Suchada Chantrapromma'
'Ibrahim Abdul Razak'
'Anwar Usman'
'Yin Wen Tang'
'Wen Ma'
'Jie Ying Wu'
'Yu Peng Tian'

_publ_section_title
;
 Bis{methyl
 <i>N</i>^{\b^}-[4-(dipropylamino)benzylidene]dithiocarbazato}nickel(II)
;
_journal_issue 11
_journal_name_full 'Acta Crystallographica Section E'
_journal_page_first m519
_journal_page_last m521
_journal_paper_doi 10.1107/S1600536801016397
_journal_volume 57
_journal_year 2001
_chemical_formula_moiety 'C30 H44 N6 Ni S4'
_chemical_formula_sum 'C30 H44 N6 Ni S4'
_chemical_formula_weight 675.66
_chemical_name_systematic
;
Bis[methyl-N^\b^-(dipropylaminophenyl-methylene)-dithiocarbazato]nickel(II)
;
_space_group_IT_number 14
_symmetry_cell_setting monoclinic
_symmetry_space_group_name_Hall '-P 2ybc'
_symmetry_space_group_name_H-M 'P 1 21/c 1'
_audit_creation_method SHELXL-97
_cell_angle_alpha 90.00
_cell_angle_beta 110.3350(10)
_cell_angle_gamma 90.00
_cell_formula_units_Z 2
_cell_length_a 12.33940(10)
_cell_length_b 9.14680(10)
_cell_length_c 15.97250(10)
_cell_measurement_reflns_used 8192
_cell_measurement_temperature 293(2)
_cell_measurement_theta_max 28.30
_cell_measurement_theta_min 1.76
_cell_volume 1690.40(3)
_computing_cell_refinement 'SAINT (Siemens, 1996)'
_computing_data_collection 'SMART (Siemens, 1996)'
_computing_data_reduction SAINT
_computing_molecular_graphics SHELXTL
_computing_publication_material
;
SHELXTL, PARST (Nardelli, 1995) and PLATON (Spek, 1990)
;
_computing_structure_refinement SHELXTL
_computing_structure_solution 'SHELXTL (Sheldrick, 1997)'
_diffrn_ambient_temperature 293(2)
_diffrn_detector_area_resol_mean 8.33
_diffrn_measured_fraction_theta_full .977
_diffrn_measured_fraction_theta_max .977
_diffrn_measurement_device_type
;
Siemens SMART CCD area detector diffractometer
;
_diffrn_measurement_method '\w scans'
_diffrn_radiation_monochromator graphite
_diffrn_radiation_source 'fine-focus sealed tube'
_diffrn_radiation_type MoK\a
_diffrn_radiation_wavelength .71073
_diffrn_reflns_av_R_equivalents .0835
_diffrn_reflns_av_sigmaI/netI .0930
_diffrn_reflns_limit_h_max 16
_diffrn_reflns_limit_h_min -15
_diffrn_reflns_limit_k_max 6
_diffrn_reflns_limit_k_min -12
_diffrn_reflns_limit_l_max 20
_diffrn_reflns_limit_l_min -20
_diffrn_reflns_number 11381
_diffrn_reflns_theta_full 28.00
_diffrn_reflns_theta_max 28.00
_diffrn_reflns_theta_min 1.76
_diffrn_standards_decay_% negligible
_diffrn_standards_interval_count none
_diffrn_standards_number 0
_exptl_absorpt_coefficient_mu .850
_exptl_absorpt_correction_T_max .7608
_exptl_absorpt_correction_T_min .6957
_exptl_absorpt_correction_type empirical
_exptl_absorpt_process_details 'SADABS (Sheldrick, 1996)'
_exptl_crystal_colour black
_exptl_crystal_density_diffrn 1.327
_exptl_crystal_density_method 'not measured'
_exptl_crystal_description block
_exptl_crystal_F_000 716
_exptl_crystal_size_max .46
_exptl_crystal_size_mid .38
_exptl_crystal_size_min .34
_refine_diff_density_max .935
_refine_diff_density_min -.842
_refine_ls_extinction_coef .057(4)
_refine_ls_extinction_method SHELXTL
_refine_ls_goodness_of_fit_ref .952
_refine_ls_hydrogen_treatment constr
_refine_ls_matrix_type full
_refine_ls_number_parameters 191
_refine_ls_number_reflns 3992
_refine_ls_number_restraints 0
_refine_ls_restrained_S_all .952
_refine_ls_R_factor_all .0751
_refine_ls_R_factor_gt .0595
_refine_ls_shift/su_max .001
_refine_ls_shift/su_mean .000
_refine_ls_structure_factor_coef Fsqd
_refine_ls_weighting_details 'calc w=1/[\s^2^(Fo^2^)+(0.0713P)^2^] where P=(Fo^2^+2Fc^2^)/3'
_refine_ls_weighting_scheme calc
_refine_ls_wR_factor_ref .1437
_reflns_number_gt 2918
_reflns_number_total 3992
_reflns_threshold_expression I>2sigma(I)
_cod_data_source_file na6101.cif
_cod_data_source_block I
_cod_depositor_comments
;
The following automatic conversions were performed:
'_symmetry_cell_setting' value 'Monoclinic' changed to 'monoclinic'
according to '/home/saulius/struct/CIF-dictionaries/cif_core.dic'
dictionary named 'cif_core.dic' version 2.4.1 from 2010-06-29.

Automatic conversion script
Id: cif_fix_enum 1527 2010-12-29 10:47:43Z saulius 

The following automatic conversions were performed:

'_symmetry_cell_setting' value 'Monoclinic' changed to 'monoclinic'
according to /home/saulius/struct/CIF-dictionaries/cif_core.dic
dictionary named 'cif_core.dic' version 2.4.1 from 2010-06-29.

Automatic conversion script
Id: cif_fix_values 1715 2011-07-08 13:25:40Z adriana 
;
_cod_original_sg_symbol_H-M 'P 21/c'
_cod_database_code 2200695
_cod_database_fobs_code 2200695

loop_
_symmetry_equiv_pos_as_xyz
'x, y, z'
'-x, y+1/2, -z+1/2'
'-x, -y, -z'
'x, -y-1/2, z-1/2'

loop_
_atom_site_label
_atom_site_fract_x
_atom_site_fract_y
_atom_site_fract_z
_atom_site_U_iso_or_equiv
_atom_site_adp_type
_atom_site_calc_flag
_atom_site_refinement_flags
_atom_site_occupancy
_atom_site_disorder_assembly
_atom_site_disorder_group
_atom_site_type_symbol
Ni1 .0000 .0000 .0000 .03322(17) Uani d S 1 . . Ni
S1 .07597(6) -.17208(9) .09564(5) .0586(3) Uani d . 1 . . S
S2 .02769(8) -.24872(10) .25595(6) .0718(3) Uani d . 1 . . S
N1 -.11607(17) .01273(19) .05512(13) .0344(4) Uani d . 1 . . N
N2 -.09958(17) -.0604(2) .13666(13) .0393(5) Uani d . 1 . . N
N3 -.5968(2) .2124(3) .12795(16) .0546(6) Uani d . 1 . . N
C1 -.0111(2) -.1453(3) .15804(17) .0424(6) Uani d . 1 . . C
C2 -.0739(3) -.1897(4) .3059(2) .0799(11) Uani d . 1 . . C
H2A -.0604 -.2417 .3608 .120 Uiso calc R 1 . . H
H2B -.1509 -.2091 .2659 .120 Uiso calc R 1 . . H
H2C -.0648 -.0867 .3178 .120 Uiso calc R 1 . . H
C3 -.2135(2) .0836(3) .02404(16) .0373(5) Uani d . 1 . . C
H3 -.2251 .1287 -.0306 .045 Uiso calc R 1 . . H
C4 -.3071(2) .1062(3) .05703(16) .0376(5) Uani d . 1 . . C
C5 -.3112(2) .0700(3) .14163(16) .0435(6) Uani d . 1 . . C
H5 -.2489 .0219 .1827 .052 Uiso calc R 1 . . H
C6 -.4062(2) .1049(3) .16443(18) .0481(6) Uani d . 1 . . C
H6 -.4058 .0806 .2210 .058 Uiso calc R 1 . . H
C7 -.5037(2) .1762(3) .10453(18) .0443(6) Uani d . 1 . . C
C8 -.4996(2) .2105(3) .01970(18) .0472(6) Uani d . 1 . . C
H8 -.5626 .2561 -.0223 .057 Uiso calc R 1 . . H
C9 -.4042(2) .1776(3) -.00176(17) .0440(6) Uani d . 1 . . C
H9 -.4038 .2038 -.0579 .053 Uiso calc R 1 . . H
C10 -.5984(3) .1880(3) .2183(2) .0532(7) Uani d . 1 . . C
H10A -.6456 .2627 .2318 .064 Uiso calc R 1 . . H
H10B -.5204 .1978 .2608 .064 Uiso calc R 1 . . H
C11 -.6449(3) .0395(4) .2296(2) .0637(8) Uani d . 1 . . C
H11A -.5938 -.0354 .2214 .076 Uiso calc R 1 . . H
H11B -.7202 .0261 .1839 .076 Uiso calc R 1 . . H
C12 -.6557(4) .0205(4) .3214(3) .0787(11) Uani d . 1 . . C
H12A -.6904 -.0725 .3241 .118 Uiso calc R 1 . . H
H12B -.7032 .0972 .3310 .118 Uiso calc R 1 . . H
H12C -.5804 .0250 .3667 .118 Uiso calc R 1 . . H
C13 -.7035(2) .2703(3) .0624(2) .0513(7) Uani d . 1 . . C
H13A -.7685 .2371 .0782 .062 Uiso calc R 1 . . H
H13B -.7123 .2299 .0043 .062 Uiso calc R 1 . . H
C14 -.7077(3) .4336(3) .0556(2) .0660(8) Uani d . 1 . . C
H14A -.6448 .4675 .0373 .079 Uiso calc R 1 . . H
H14B -.6972 .4751 .1138 .079 Uiso calc R 1 . . H
C15 -.8217(3) .4864(4) -.0111(3) .0739(10) Uani d . 1 . . C
H15A -.8199 .5909 -.0163 .111 Uiso calc R 1 . . H
H15B -.8837 .4590 .0090 .111 Uiso calc R 1 . . H
H15C -.8336 .4427 -.0683 .111 Uiso calc R 1 . . H

loop_
_atom_site_aniso_label
_atom_site_aniso_U_11
_atom_site_aniso_U_22
_atom_site_aniso_U_33
_atom_site_aniso_U_12
_atom_site_aniso_U_13
_atom_site_aniso_U_23
Ni1 .0262(2) .0395(3) .0365(3) .00074(16) .01411(17) -.00199(16)
S1 .0503(4) .0692(5) .0699(5) .0258(3) .0383(4) .0247(4)
S2 .0574(5) .0944(7) .0720(6) .0304(4) .0331(4) .0435(5)
N1 .0277(9) .0410(11) .0353(10) .0012(7) .0120(8) -.0019(7)
N2 .0354(11) .0476(12) .0380(10) .0049(9) .0165(9) .0035(9)
N3 .0393(12) .0752(16) .0576(14) .0142(11) .0274(11) .0094(12)
C1 .0348(13) .0476(14) .0476(14) .0029(10) .0179(11) .0063(11)
C2 .060(2) .128(3) .062(2) .017(2) .0339(17) .040(2)
C3 .0309(12) .0472(14) .0361(12) .0024(10) .0148(10) .0004(10)
C4 .0291(11) .0463(14) .0400(12) .0034(9) .0153(10) .0009(10)
C5 .0320(12) .0592(16) .0408(13) .0085(11) .0143(10) .0078(11)
C6 .0403(14) .0653(17) .0443(14) .0111(12) .0218(12) .0107(12)
C7 .0326(12) .0519(15) .0534(15) .0055(10) .0210(11) .0036(11)
C8 .0343(13) .0599(17) .0491(15) .0115(11) .0164(11) .0087(12)
C9 .0368(13) .0561(16) .0422(13) .0099(11) .0175(11) .0101(11)
C10 .0441(15) .0673(18) .0572(17) .0043(13) .0291(13) -.0042(13)
C11 .066(2) .073(2) .0588(19) -.0032(17) .0309(17) -.0029(16)
C12 .089(3) .089(3) .068(2) .003(2) .040(2) .0102(18)
C13 .0336(13) .0604(17) .0645(17) .0040(11) .0232(13) -.0037(13)
C14 .0562(19) .0607(19) .080(2) .0016(15) .0224(17) -.0140(17)
C15 .063(2) .068(2) .088(3) .0190(16) .023(2) .0070(17)

loop_
_atom_type_symbol
_atom_type_description
_atom_type_scat_dispersion_real
_atom_type_scat_dispersion_imag
_atom_type_scat_source
C C .0033 .0016 'International Tables Vol C Tables 4.2.6.8 and 6.1.1.4'
H H .0000 .0000 'International Tables Vol C Tables 4.2.6.8 and 6.1.1.4'
N N .0061 .0033 'International Tables Vol C Tables 4.2.6.8 and 6.1.1.4'
S S .1246 .1234 'International Tables Vol C Tables 4.2.6.8 and 6.1.1.4'
Ni Ni .3393 1.1124 'International Tables Vol C Tables 4.2.6.8 and 6.1.1.4'

loop_
_geom_angle_atom_site_label_1
_geom_angle_atom_site_label_2
_geom_angle_atom_site_label_3
_geom_angle_site_symmetry_1
_geom_angle_site_symmetry_3
_geom_angle
_geom_angle_publ_flag
N1 Ni1 N1 3 . 180.00(8) ?
N1 Ni1 S1 3 . 94.02(6) yes
N1 Ni1 S1 . . 85.98(6) yes
N1 Ni1 S1 3 3 85.98(6) ?
N1 Ni1 S1 . 3 94.02(6) ?
S1 Ni1 S1 . 3 180.00(4) ?
C1 S1 Ni1 . . 95.79(9) ?
C1 S2 C2 . . 102.68(14) ?
C3 N1 N2 . . 113.85(19) ?
C3 N1 Ni1 . . 126.15(16) ?
N2 N1 Ni1 . . 120.00(14) ?
C1 N2 N1 . . 111.57(19) ?
C7 N3 C13 . . 121.6(2) ?
C7 N3 C10 . . 122.1(2) ?
C13 N3 C10 . . 116.2(2) ?
N2 C1 S1 . . 125.2(2) ?
N2 C1 S2 . . 120.58(19) ?
S1 C1 S2 . . 114.21(14) ?
S2 C2 H2A . . 109.5 ?
S2 C2 H2B . . 109.5 ?
H2A C2 H2B . . 109.5 ?
S2 C2 H2C . . 109.5 ?
H2A C2 H2C . . 109.5 ?
H2B C2 H2C . . 109.5 ?
N1 C3 C4 . . 133.1(2) ?
N1 C3 H3 . . 113.5 ?
C4 C3 H3 . . 113.5 ?
C9 C4 C5 . . 116.4(2) ?
C9 C4 C3 . . 115.4(2) ?
C5 C4 C3 . . 128.1(2) ?
C6 C5 C4 . . 121.1(2) ?
C6 C5 H5 . . 119.5 ?
C4 C5 H5 . . 119.5 ?
C5 C6 C7 . . 122.0(2) ?
C5 C6 H6 . . 119.0 ?
C7 C6 H6 . . 119.0 ?
N3 C7 C8 . . 121.6(2) ?
N3 C7 C6 . . 121.8(2) ?
C8 C7 C6 . . 116.6(2) ?
C9 C8 C7 . . 120.9(2) ?
C9 C8 H8 . . 119.6 ?
C7 C8 H8 . . 119.6 ?
C8 C9 C4 . . 123.0(2) ?
C8 C9 H9 . . 118.5 ?
C4 C9 H9 . . 118.5 ?
N3 C10 C11 . . 112.9(2) ?
N3 C10 H10A . . 109.0 ?
C11 C10 H10A . . 109.0 ?
N3 C10 H10B . . 109.0 ?
C11 C10 H10B . . 109.0 ?
H10A C10 H10B . . 107.8 ?
C10 C11 C12 . . 112.4(3) ?
C10 C11 H11A . . 109.1 ?
C12 C11 H11A . . 109.1 ?
C10 C11 H11B . . 109.1 ?
C12 C11 H11B . . 109.1 ?
H11A C11 H11B . . 107.9 ?
C11 C12 H12A . . 109.5 ?
C11 C12 H12B . . 109.5 ?
H12A C12 H12B . . 109.5 ?
C11 C12 H12C . . 109.5 ?
H12A C12 H12C . . 109.5 ?
H12B C12 H12C . . 109.5 ?
N3 C13 C14 . . 114.4(2) ?
N3 C13 H13A . . 108.7 ?
C14 C13 H13A . . 108.7 ?
N3 C13 H13B . . 108.7 ?
C14 C13 H13B . . 108.7 ?
H13A C13 H13B . . 107.6 ?
C13 C14 C15 . . 111.6(3) ?
C13 C14 H14A . . 109.3 ?
C15 C14 H14A . . 109.3 ?
C13 C14 H14B . . 109.3 ?
C15 C14 H14B . . 109.3 ?
H14A C14 H14B . . 108.0 ?
C14 C15 H15A . . 109.5 ?
C14 C15 H15B . . 109.5 ?
H15A C15 H15B . . 109.5 ?
C14 C15 H15C . . 109.5 ?
H15A C15 H15C . . 109.5 ?
H15B C15 H15C . . 109.5 ?

loop_
_geom_bond_atom_site_label_1
_geom_bond_atom_site_label_2
_geom_bond_site_symmetry_2
_geom_bond_distance
_geom_bond_publ_flag
Ni1 N1 3 1.928(2) ?
Ni1 N1 . 1.928(2) yes
Ni1 S1 . 2.1667(7) yes
Ni1 S1 3 2.1667(7) ?
S1 C1 . 1.719(2) yes
S2 C1 . 1.746(3) yes
S2 C2 . 1.787(3) yes
N1 C3 . 1.303(3) ?
N1 N2 . 1.415(3) ?
N2 C1 . 1.285(3) ?
N3 C7 . 1.367(3) ?
N3 C13 . 1.466(4) ?
N3 C10 . 1.468(4) ?
C2 H2A . .9600 ?
C2 H2B . .9600 ?
C2 H2C . .9600 ?
C3 C4 . 1.441(3) ?
C3 H3 . .9300 ?
C4 C9 . 1.400(3) ?
C4 C5 . 1.409(3) ?
C5 C6 . 1.380(3) ?
C5 H5 . .9300 ?
C6 C7 . 1.410(4) ?
C6 H6 . .9300 ?
C7 C8 . 1.408(4) ?
C8 C9 . 1.369(3) ?
C8 H8 . .9300 ?
C9 H9 . .9300 ?
C10 C11 . 1.509(4) ?
C10 H10A . .9700 ?
C10 H10B . .9700 ?
C11 C12 . 1.528(4) ?
C11 H11A . .9700 ?
C11 H11B . .9700 ?
C12 H12A . .9600 ?
C12 H12B . .9600 ?
C12 H12C . .9600 ?
C13 C14 . 1.497(4) ?
C13 H13A . .9700 ?
C13 H13B . .9700 ?
C14 C15 . 1.519(5) ?
C14 H14A . .9700 ?
C14 H14B . .9700 ?
C15 H15A . .9600 ?
C15 H15B . .9600 ?
C15 H15C . .9600 ?

loop_
_geom_hbond_atom_site_label_D
_geom_hbond_atom_site_label_H
_geom_hbond_atom_site_label_A
_geom_hbond_site_symmetry_A
_geom_hbond_distance_DH
_geom_hbond_distance_HA
_geom_hbond_distance_DA
_geom_hbond_angle_DHA
_geom_hbond_publ_flag
C3 H3 S1 3_555 .93 2.44 3.073(3) 125 yes
C5 H5 N2 1_555 .93 2.33 2.897(3) 119 yes

loop_
_geom_torsion_atom_site_label_1
_geom_torsion_atom_site_label_2
_geom_torsion_atom_site_label_3
_geom_torsion_atom_site_label_4
_geom_torsion_site_symmetry_1
_geom_torsion
_geom_torsion_publ_flag
N1 Ni1 S1 C1 3 170.96(11) ?
N1 Ni1 S1 C1 . -9.04(11) ?
S1 Ni1 S1 C1 3 -3E1(10) ?
N1 Ni1 N1 C3 3 -8E1(10) ?
S1 Ni1 N1 C3 . -167.7(2) ?
S1 Ni1 N1 C3 3 12.3(2) ?
N1 Ni1 N1 N2 3 10E1(10) ?
S1 Ni1 N1 N2 . 11.62(15) ?
S1 Ni1 N1 N2 3 -168.38(15) ?
C3 N1 N2 C1 . 170.6(2) ?
Ni1 N1 N2 C1 . -8.8(3) ?
N1 N2 C1 S1 . -1.3(3) ?
N1 N2 C1 S2 . -179.82(17) ?
Ni1 S1 C1 N2 . 8.6(2) ?
Ni1 S1 C1 S2 . -172.86(13) ?
C2 S2 C1 N2 . -3.9(3) yes
C2 S2 C1 S1 . 177.50(18) ?
N2 N1 C3 C4 . 2.0(4) ?
Ni1 N1 C3 C4 . -178.6(2) yes
N1 C3 C4 C9 . -173.4(3) ?
N1 C3 C4 C5 . 8.9(5) ?
C9 C4 C5 C6 . -.5(4) ?
C3 C4 C5 C6 . 177.2(2) ?
C4 C5 C6 C7 . .8(4) ?
C13 N3 C7 C8 . 8.5(4) ?
C10 N3 C7 C8 . -175.0(2) ?
C13 N3 C7 C6 . -172.5(3) ?
C10 N3 C7 C6 . 4.0(4) ?
C5 C6 C7 N3 . -179.0(3) ?
C5 C6 C7 C8 . .0(4) ?
N3 C7 C8 C9 . 178.0(3) ?
C6 C7 C8 C9 . -1.1(4) ?
C7 C8 C9 C4 . 1.4(4) ?
C5 C4 C9 C8 . -.6(4) ?
C3 C4 C9 C8 . -178.6(2) ?
C7 N3 C10 C11 . -89.9(3) ?
C13 N3 C10 C11 . 86.8(3) ?
N3 C10 C11 C12 . -175.1(3) ?
C7 N3 C13 C14 . -91.2(3) ?
C10 N3 C13 C14 . 92.1(3) ?
N3 C13 C14 C15 . -178.2(3) ?
